data_4080622
loop_
_publ_author_name
'Chen, Wen-Ching'
'Hsu, Yu-Chen'
'Lee, Ching-Yu'
'Yap, Glenn P. A.'
'Ong, Tiow-Gan'

_publ_section_title
;
 Synthetic Modification of Acyclic Bent Allenes (Carbodicarbenes) and
 Further Studies on Their Structural Implications and Reactivities
;
_journal_issue 8
_journal_name_full Organometallics
_journal_page_first 2435
_journal_paper_doi 10.1021/om400139s
_journal_volume 32
_journal_year 2013
_chemical_formula_sum 'C25 H30 Cl3 F3 N4 O3 S'
_chemical_formula_weight 629.94
_chemical_name_systematic
;
 ?
;
_space_group_IT_number 14
_symmetry_cell_setting monoclinic
_symmetry_space_group_name_Hall '-P 2ybc'
_symmetry_space_group_name_H-M 'P 1 21/c 1'
_atom_sites_solution_hydrogens geom
_atom_sites_solution_primary direct
_atom_sites_solution_secondary difmap
_audit_creation_method SHELXL-97
_cell_angle_alpha 90.00
_cell_angle_beta 101.599(3)
_cell_angle_gamma 90.00
_cell_formula_units_Z 4
_cell_length_a 9.1851(4)
_cell_length_b 17.8482(8)
_cell_length_c 17.8160(6)
_cell_measurement_reflns_used 4693
_cell_measurement_temperature 100(2)
_cell_measurement_theta_max 25.48
_cell_measurement_theta_min 2.28
_cell_volume 2861.1(2)
_computing_cell_refinement 'SAINT (Bruker, 2002)'
_computing_data_collection 'SMART (Bruker, 2002)'
_computing_data_reduction SAINT
_computing_molecular_graphics 'SHELXTL (Sheldrick, 2001)'
_computing_publication_material 'SHELXTL (Sheldrick, 2001)'
_computing_structure_refinement 'SHELXL-97 (Sheldrick, 1997)'
_computing_structure_solution 'SHELXS-97 (Sheldrick, 1990)'
_diffrn_ambient_temperature 100(2)
_diffrn_detector_area_resol_mean 836.6
_diffrn_measured_fraction_theta_full 1.000
_diffrn_measured_fraction_theta_max 1.000
_diffrn_measurement_device_type 'Bruker AXS APEX diffractometer'
_diffrn_measurement_method \w
_diffrn_radiation_monochromator graphite
_diffrn_radiation_source 'fine-focus sealed tube'
_diffrn_radiation_type MoK\a
_diffrn_radiation_wavelength 0.71073
_diffrn_reflns_av_R_equivalents 0.0763
_diffrn_reflns_av_sigmaI/netI 0.0424
_diffrn_reflns_limit_h_max 10
_diffrn_reflns_limit_h_min -11
_diffrn_reflns_limit_k_max 22
_diffrn_reflns_limit_k_min -22
_diffrn_reflns_limit_l_max 18
_diffrn_reflns_limit_l_min -22
_diffrn_reflns_number 42066
_diffrn_reflns_theta_full 25.00
_diffrn_reflns_theta_max 27.10
_diffrn_reflns_theta_min 2.26
_diffrn_standards_decay_% 1
_diffrn_standards_interval_count 0
_diffrn_standards_interval_time 0
_diffrn_standards_number 0
_exptl_absorpt_coefficient_mu 0.448
_exptl_absorpt_correction_T_max 0.9651
_exptl_absorpt_correction_T_min 0.9237
_exptl_absorpt_correction_type multi-scan
_exptl_absorpt_process_details 'SADABS (Sheldrick, 2003)'
_exptl_crystal_colour colourless
_exptl_crystal_density_diffrn 1.462
_exptl_crystal_density_method 'not measured'
_exptl_crystal_description PRISM
_exptl_crystal_F_000 1304
_exptl_crystal_size_max 0.18
_exptl_crystal_size_mid 0.16
_exptl_crystal_size_min 0.08
_refine_diff_density_max 0.383
_refine_diff_density_min -0.412
_refine_diff_density_rms 0.061
_refine_ls_extinction_method none
_refine_ls_goodness_of_fit_ref 1.002
_refine_ls_hydrogen_treatment constr
_refine_ls_matrix_type full
_refine_ls_number_parameters 358
_refine_ls_number_reflns 6315
_refine_ls_number_restraints 0
_refine_ls_restrained_S_all 1.002
_refine_ls_R_factor_all 0.0563
_refine_ls_R_factor_gt 0.0358
_refine_ls_shift/su_max 0.001
_refine_ls_shift/su_mean 0.000
_refine_ls_structure_factor_coef Fsqd
_refine_ls_weighting_details 'calc w=1/[\s^2^(Fo^2^)+(0.0319P)^2^+1.5827P] where P=(Fo^2^+2Fc^2^)/3'
_refine_ls_weighting_scheme calc
_refine_ls_wR_factor_gt 0.0759
_refine_ls_wR_factor_ref 0.0853
_reflns_number_gt 4797
_reflns_number_total 6315
_reflns_threshold_expression >2sigma(I)
_cod_data_source_file om400139s_si_003.cif
_cod_data_source_block i13073
_cod_depositor_comments
;
The following automatic conversions were performed:

'_symmetry_cell_setting' value 'Monoclinic' changed to 'monoclinic'
according to /home/saulius/struct/CIF-dictionaries/cif_core.dic
dictionary named 'cif_core.dic' version 2.4.2 from 2011-04-26.

Automatic conversion script
Id: cif_fix_values 1891 2012-01-12 08:04:46Z andrius 
;
_cod_original_sg_symbol_H-M P2(1)/c
_cod_database_code 4080622

loop_
_symmetry_equiv_pos_as_xyz
'x, y, z'
'-x, y+1/2, -z+1/2'
'-x, -y, -z'
'x, -y-1/2, z-1/2'

loop_
_atom_site_label
_atom_site_type_symbol
_atom_site_fract_x
_atom_site_fract_y
_atom_site_fract_z
_atom_site_U_iso_or_equiv
_atom_site_adp_type
_atom_site_occupancy
_atom_site_symmetry_multiplicity
_atom_site_calc_flag
_atom_site_refinement_flags
N1 N 0.69689(17) 0.10776(9) 0.53755(9) 0.0158(3) Uani 1 1 d .
N2 N 0.72873(17) 0.06045(9) 0.42731(9) 0.0147(3) Uani 1 1 d .
N3 N 0.86706(17) 0.27183(9) 0.53677(8) 0.0151(3) Uani 1 1 d .
N4 N 0.70809(17) 0.33406(9) 0.44897(8) 0.0151(3) Uani 1 1 d .
C1 C 0.6418(2) 0.15824(12) 0.58950(11) 0.0211(4) Uani 1 1 d .
H1A H 0.5905 0.2005 0.5605 0.032 Uiso 1 1 calc R
H1B H 0.7253 0.1769 0.6281 0.032 Uiso 1 1 calc R
H1C H 0.5723 0.1313 0.6150 0.032 Uiso 1 1 calc R
C2 C 0.7164(2) 0.12605(11) 0.46551(10) 0.0142(4) Uani 1 1 d .
C3 C 0.6957(2) 0.03016(11) 0.54477(10) 0.0160(4) Uani 1 1 d .
C4 C 0.6753(2) -0.01480(12) 0.60523(11) 0.0212(4) Uani 1 1 d .
H4A H 0.6617 0.0062 0.6523 0.025 Uiso 1 1 calc R
C5 C 0.6757(2) -0.09161(13) 0.59426(12) 0.0260(5) Uani 1 1 d .
H5A H 0.6610 -0.1240 0.6344 0.031 Uiso 1 1 calc R
C6 C 0.6971(2) -0.12209(12) 0.52541(13) 0.0244(5) Uani 1 1 d .
H6A H 0.6976 -0.1750 0.5198 0.029 Uiso 1 1 calc R
C7 C 0.7177(2) -0.07723(12) 0.46458(12) 0.0201(4) Uani 1 1 d .
H7A H 0.7327 -0.0984 0.4178 0.024 Uiso 1 1 calc R
C8 C 0.7156(2) -0.00015(11) 0.47515(11) 0.0162(4) Uani 1 1 d .
C9 C 0.7756(2) 0.05712(12) 0.35280(10) 0.0181(4) Uani 1 1 d .
H9A H 0.7788 0.1098 0.3342 0.022 Uiso 1 1 calc R
C10 C 0.9329(2) 0.02616(14) 0.36362(12) 0.0267(5) Uani 1 1 d .
H10A H 0.9992 0.0556 0.4027 0.040 Uiso 1 1 calc R
H10B H 0.9672 0.0292 0.3150 0.040 Uiso 1 1 calc R
H10C H 0.9336 -0.0262 0.3801 0.040 Uiso 1 1 calc R
C11 C 0.6639(2) 0.01507(13) 0.29285(11) 0.0240(5) Uani 1 1 d .
H11A H 0.5650 0.0371 0.2892 0.036 Uiso 1 1 calc R
H11B H 0.6616 -0.0377 0.3077 0.036 Uiso 1 1 calc R
H11C H 0.6932 0.0188 0.2430 0.036 Uiso 1 1 calc R
C12 C 0.7131(2) 0.19729(11) 0.43325(10) 0.0165(4) Uani 1 1 d .
H12A H 0.6765 0.2009 0.3796 0.020 Uiso 1 1 calc R
C13 C 0.9781(2) 0.21465(11) 0.56545(11) 0.0179(4) Uani 1 1 d .
H13A H 0.9942 0.1832 0.5228 0.027 Uiso 1 1 calc R
H13B H 0.9428 0.1835 0.6035 0.027 Uiso 1 1 calc R
H13C H 1.0717 0.2389 0.5893 0.027 Uiso 1 1 calc R
C14 C 0.7584(2) 0.26393(11) 0.47205(10) 0.0153(4) Uani 1 1 d .
C15 C 0.8843(2) 0.34744(11) 0.55544(10) 0.0147(4) Uani 1 1 d .
C16 C 0.9793(2) 0.38360(12) 0.61489(11) 0.0186(4) Uani 1 1 d .
H16A H 1.0481 0.3565 0.6521 0.022 Uiso 1 1 calc R
C17 C 0.9692(2) 0.46078(12) 0.61749(12) 0.0223(4) Uani 1 1 d .
H17A H 1.0320 0.4873 0.6576 0.027 Uiso 1 1 calc R
C18 C 0.8690(2) 0.50060(12) 0.56278(11) 0.0223(4) Uani 1 1 d .
H18A H 0.8650 0.5536 0.5665 0.027 Uiso 1 1 calc R
C19 C 0.7749(2) 0.46454(11) 0.50288(11) 0.0195(4) Uani 1 1 d .
H19A H 0.7070 0.4918 0.4655 0.023 Uiso 1 1 calc R
C20 C 0.7841(2) 0.38717(11) 0.49990(10) 0.0154(4) Uani 1 1 d .
C21 C 0.5906(2) 0.34931(11) 0.38071(10) 0.0184(4) Uani 1 1 d .
H21A H 0.5572 0.2999 0.3569 0.022 Uiso 1 1 calc R
C22 C 0.4559(2) 0.38637(14) 0.40265(12) 0.0267(5) Uani 1 1 d .
H22A H 0.4191 0.3549 0.4399 0.040 Uiso 1 1 calc R
H22B H 0.3775 0.3925 0.3568 0.040 Uiso 1 1 calc R
H22C H 0.4842 0.4356 0.4254 0.040 Uiso 1 1 calc R
C23 C 0.6526(2) 0.39409(13) 0.32171(11) 0.0239(5) Uani 1 1 d .
H23A H 0.7416 0.3692 0.3115 0.036 Uiso 1 1 calc R
H23B H 0.6784 0.4446 0.3414 0.036 Uiso 1 1 calc R
H23C H 0.5776 0.3973 0.2742 0.036 Uiso 1 1 calc R
C24 C 0.4109(2) 0.15604(12) 0.12183(11) 0.0200(4) Uani 1 1 d .
C25 C 0.0533(2) 0.21902(12) 0.79939(11) 0.0190(4) Uani 1 1 d .
H25A H 0.1368 0.2494 0.7869 0.023 Uiso 1 1 calc R
S1 S 0.40472(5) 0.21695(3) 0.20355(3) 0.01623(11) Uani 1 1 d .
F1 F 0.53123(14) 0.16962(8) 0.09269(7) 0.0321(3) Uani 1 1 d .
F2 F 0.29283(15) 0.16576(9) 0.06535(7) 0.0368(4) Uani 1 1 d .
F3 F 0.41476(16) 0.08421(7) 0.14107(7) 0.0332(3) Uani 1 1 d .
O1 O 0.38102(19) 0.29025(9) 0.16992(9) 0.0324(4) Uani 1 1 d .
O2 O 0.54715(16) 0.20446(10) 0.25191(8) 0.0319(4) Uani 1 1 d .
O3 O 0.28060(16) 0.18775(9) 0.23248(8) 0.0261(3) Uani 1 1 d .
Cl1 Cl -0.11549(6) 0.26361(3) 0.76022(3) 0.02446(12) Uani 1 1 d .
Cl2 Cl 0.07621(6) 0.21265(3) 0.89988(3) 0.02669(13) Uani 1 1 d .
Cl3 Cl 0.05872(6) 0.12867(3) 0.75968(3) 0.02631(13) Uani 1 1 d .

loop_
_atom_site_aniso_label
_atom_site_aniso_U_11
_atom_site_aniso_U_22
_atom_site_aniso_U_33
_atom_site_aniso_U_23
_atom_site_aniso_U_13
_atom_site_aniso_U_12
N1 0.0161(8) 0.0163(9) 0.0158(8) -0.0001(6) 0.0049(6) 0.0003(6)
N2 0.0166(8) 0.0119(8) 0.0157(8) -0.0010(6) 0.0036(6) -0.0002(6)
N3 0.0143(8) 0.0143(9) 0.0154(7) 0.0009(6) -0.0002(6) 0.0009(6)
N4 0.0162(8) 0.0120(8) 0.0152(8) -0.0005(6) -0.0009(6) 0.0012(6)
C1 0.0204(10) 0.0229(11) 0.0215(10) -0.0058(8) 0.0081(8) -0.0005(8)
C2 0.0108(9) 0.0161(10) 0.0147(9) -0.0020(7) 0.0004(7) 0.0006(7)
C3 0.0121(9) 0.0163(10) 0.0188(9) -0.0003(8) 0.0008(7) 0.0006(7)
C4 0.0153(10) 0.0273(12) 0.0208(10) 0.0071(8) 0.0033(7) -0.0018(8)
C5 0.0186(10) 0.0261(12) 0.0316(11) 0.0125(9) 0.0012(8) -0.0042(9)
C6 0.0191(10) 0.0141(11) 0.0371(12) 0.0064(9) -0.0011(9) -0.0005(8)
C7 0.0150(9) 0.0177(11) 0.0261(10) -0.0018(8) 0.0008(8) 0.0009(8)
C8 0.0121(9) 0.0160(10) 0.0196(9) 0.0018(8) 0.0013(7) 0.0010(7)
C9 0.0202(10) 0.0181(10) 0.0167(9) -0.0036(8) 0.0060(7) -0.0001(8)
C10 0.0193(11) 0.0353(13) 0.0267(11) -0.0089(9) 0.0078(8) -0.0011(9)
C11 0.0240(11) 0.0274(12) 0.0191(10) -0.0039(9) 0.0011(8) -0.0005(9)
C12 0.0187(10) 0.0158(10) 0.0141(9) 0.0007(7) 0.0014(7) 0.0007(7)
C13 0.0148(9) 0.0164(10) 0.0212(10) 0.0029(8) 0.0005(7) 0.0034(8)
C14 0.0147(9) 0.0179(10) 0.0137(8) 0.0015(7) 0.0037(7) 0.0016(7)
C15 0.0148(9) 0.0144(10) 0.0154(9) -0.0006(7) 0.0041(7) -0.0001(7)
C16 0.0159(9) 0.0222(11) 0.0167(9) -0.0008(8) 0.0011(7) -0.0013(8)
C17 0.0203(10) 0.0214(11) 0.0243(10) -0.0069(8) 0.0021(8) -0.0057(8)
C18 0.0254(11) 0.0153(10) 0.0265(11) -0.0047(8) 0.0058(8) -0.0012(8)
C19 0.0202(10) 0.0175(10) 0.0206(10) -0.0001(8) 0.0036(8) 0.0028(8)
C20 0.0158(9) 0.0150(10) 0.0158(9) -0.0011(7) 0.0039(7) -0.0011(7)
C21 0.0193(10) 0.0171(10) 0.0157(9) 0.0016(7) -0.0040(7) 0.0010(8)
C22 0.0171(10) 0.0387(14) 0.0233(10) 0.0057(9) 0.0016(8) 0.0041(9)
C23 0.0283(11) 0.0261(12) 0.0178(10) 0.0035(8) 0.0059(8) 0.0088(9)
C24 0.0187(10) 0.0231(11) 0.0174(9) 0.0000(8) 0.0019(7) -0.0025(8)
C25 0.0188(10) 0.0175(11) 0.0218(10) 0.0003(8) 0.0069(7) 0.0015(8)
S1 0.0157(2) 0.0179(3) 0.0153(2) -0.00127(18) 0.00354(17) -0.00117(19)
F1 0.0306(7) 0.0368(8) 0.0348(7) -0.0087(6) 0.0204(6) -0.0039(6)
F2 0.0309(7) 0.0609(10) 0.0149(6) -0.0057(6) -0.0041(5) 0.0067(7)
F3 0.0501(9) 0.0181(7) 0.0310(7) -0.0054(5) 0.0069(6) -0.0051(6)
O1 0.0448(10) 0.0195(8) 0.0384(9) 0.0049(7) 0.0215(7) 0.0051(7)
O2 0.0195(8) 0.0441(11) 0.0276(8) -0.0143(7) -0.0067(6) 0.0029(7)
O3 0.0238(8) 0.0343(9) 0.0232(7) -0.0035(6) 0.0121(6) -0.0073(7)
Cl1 0.0260(3) 0.0247(3) 0.0220(2) 0.0005(2) 0.00293(19) 0.0085(2)
Cl2 0.0304(3) 0.0294(3) 0.0180(2) -0.0043(2) -0.00052(19) 0.0050(2)
Cl3 0.0363(3) 0.0220(3) 0.0203(2) -0.0025(2) 0.0052(2) 0.0089(2)

loop_
_atom_type_symbol
_atom_type_description
_atom_type_scat_dispersion_real
_atom_type_scat_dispersion_imag
_atom_type_scat_source
C C 0.0033 0.0016 'International Tables Vol C Tables 4.2.6.8 and 6.1.1.4'
H H 0.0000 0.0000 'International Tables Vol C Tables 4.2.6.8 and 6.1.1.4'
N N 0.0061 0.0033 'International Tables Vol C Tables 4.2.6.8 and 6.1.1.4'
O O 0.0106 0.0060 'International Tables Vol C Tables 4.2.6.8 and 6.1.1.4'
F F 0.0171 0.0103 'International Tables Vol C Tables 4.2.6.8 and 6.1.1.4'
S S 0.1246 0.1234 'International Tables Vol C Tables 4.2.6.8 and 6.1.1.4'
Cl Cl 0.1484 0.1585 'International Tables Vol C Tables 4.2.6.8 and 6.1.1.4'

loop_
_geom_angle_atom_site_label_1
_geom_angle_atom_site_label_2
_geom_angle_atom_site_label_3
_geom_angle
C2 N1 C3 109.19(16)
C2 N1 C1 125.19(17)
C3 N1 C1 123.23(17)
C2 N2 C8 109.43(15)
C2 N2 C9 123.29(16)
C8 N2 C9 126.42(16)
C14 N3 C15 109.20(15)
C14 N3 C13 124.13(16)
C15 N3 C13 123.81(15)
C14 N4 C20 109.32(14)
C14 N4 C21 124.16(16)
C20 N4 C21 126.52(16)
N2 C2 N1 107.51(16)
N2 C2 C12 124.89(17)
N1 C2 C12 127.43(18)
C4 C3 N1 130.78(19)
C4 C3 C8 121.84(19)
N1 C3 C8 107.36(16)
C3 C4 C5 117.3(2)
C4 C5 C6 121.1(2)
C5 C6 C7 121.8(2)
C6 C7 C8 117.2(2)
C7 C8 C3 120.75(19)
C7 C8 N2 132.74(18)
C3 C8 N2 106.51(17)
N2 C9 C11 111.95(16)
N2 C9 C10 109.97(15)
C11 C9 C10 113.48(17)
C14 C12 C2 126.41(17)
N4 C14 N3 107.64(16)
N4 C14 C12 125.56(16)
N3 C14 C12 126.67(18)
C16 C15 N3 131.06(17)
C16 C15 C20 121.76(18)
N3 C15 C20 107.18(15)
C17 C16 C15 116.90(18)
C16 C17 C18 121.64(18)
C19 C18 C17 121.49(19)
C20 C19 C18 117.27(18)
C19 C20 N4 132.42(17)
C19 C20 C15 120.93(17)
N4 C20 C15 106.65(16)
N4 C21 C23 110.64(16)
N4 C21 C22 111.41(16)
C23 C21 C22 112.72(17)
F3 C24 F1 107.15(17)
F3 C24 F2 107.24(17)
F1 C24 F2 107.11(16)
F3 C24 S1 111.90(13)
F1 C24 S1 111.25(14)
F2 C24 S1 111.90(15)
Cl1 C25 Cl2 110.36(11)
Cl1 C25 Cl3 110.38(11)
Cl2 C25 Cl3 109.91(11)
O2 S1 O1 115.86(10)
O2 S1 O3 114.93(10)
O1 S1 O3 114.47(10)
O2 S1 C24 102.47(9)
O1 S1 C24 103.64(9)
O3 S1 C24 102.91(9)

loop_
_geom_bond_atom_site_label_1
_geom_bond_atom_site_label_2
_geom_bond_distance
N1 C2 1.371(2)
N1 C3 1.391(3)
N1 C1 1.454(2)
N2 C2 1.370(2)
N2 C8 1.397(2)
N2 C9 1.477(2)
N3 C14 1.372(2)
N3 C15 1.391(2)
N3 C13 1.460(2)
N4 C14 1.368(2)
N4 C20 1.398(2)
N4 C21 1.480(2)
C2 C12 1.393(3)
C3 C4 1.386(3)
C3 C8 1.398(3)
C4 C5 1.385(3)
C5 C6 1.391(3)
C6 C7 1.391(3)
C7 C8 1.389(3)
C9 C11 1.522(3)
C9 C10 1.523(3)
C12 C14 1.396(3)
C15 C16 1.389(3)
C15 C20 1.401(3)
C16 C17 1.382(3)
C17 C18 1.393(3)
C18 C19 1.389(3)
C19 C20 1.385(3)
C21 C23 1.519(3)
C21 C22 1.522(3)
C24 F3 1.326(2)
C24 F1 1.335(2)
C24 F2 1.334(2)
C24 S1 1.827(2)
C25 Cl1 1.757(2)
C25 Cl2 1.764(2)
C25 Cl3 1.766(2)
S1 O2 1.4318(14)
S1 O1 1.4371(16)
S1 O3 1.4400(15)

loop_
_geom_torsion_atom_site_label_1
_geom_torsion_atom_site_label_2
_geom_torsion_atom_site_label_3
_geom_torsion_atom_site_label_4
_geom_torsion
C8 N2 C2 N1 0.6(2)
C9 N2 C2 N1 -169.45(15)
C8 N2 C2 C12 -174.95(18)
C9 N2 C2 C12 15.0(3)
C3 N1 C2 N2 -0.5(2)
C1 N1 C2 N2 -163.31(17)
C3 N1 C2 C12 174.91(18)
C1 N1 C2 C12 12.1(3)
C2 N1 C3 C4 -177.94(19)
C1 N1 C3 C4 -14.7(3)
C2 N1 C3 C8 0.2(2)
C1 N1 C3 C8 163.43(16)
N1 C3 C4 C5 178.05(19)
C8 C3 C4 C5 0.2(3)
C3 C4 C5 C6 0.6(3)
C4 C5 C6 C7 -0.6(3)
C5 C6 C7 C8 -0.2(3)
C6 C7 C8 C3 1.0(3)
C6 C7 C8 N2 -178.32(19)
C4 C3 C8 C7 -1.0(3)
N1 C3 C8 C7 -179.31(17)
C4 C3 C8 N2 178.49(17)
N1 C3 C8 N2 0.2(2)
C2 N2 C8 C7 178.9(2)
C9 N2 C8 C7 -11.4(3)
C2 N2 C8 C3 -0.5(2)
C9 N2 C8 C3 169.17(16)
C2 N2 C9 C11 -125.79(19)
C8 N2 C9 C11 65.9(2)
C2 N2 C9 C10 107.1(2)
C8 N2 C9 C10 -61.2(2)
N2 C2 C12 C14 -152.98(19)
N1 C2 C12 C14 32.4(3)
C20 N4 C14 N3 -0.7(2)
C21 N4 C14 N3 179.69(17)
C20 N4 C14 C12 -176.82(19)
C21 N4 C14 C12 3.6(3)
C15 N3 C14 N4 0.9(2)
C13 N3 C14 N4 -160.58(17)
C15 N3 C14 C12 176.92(19)
C13 N3 C14 C12 15.5(3)
C2 C12 C14 N4 -154.6(2)
C2 C12 C14 N3 30.0(3)
C14 N3 C15 C16 -179.7(2)
C13 N3 C15 C16 -18.2(3)
C14 N3 C15 C20 -0.7(2)
C13 N3 C15 C20 160.83(17)
N3 C15 C16 C17 179.8(2)
C20 C15 C16 C17 0.9(3)
C15 C16 C17 C18 -0.4(3)
C16 C17 C18 C19 -0.2(3)
C17 C18 C19 C20 0.3(3)
C18 C19 C20 N4 180.0(2)
C18 C19 C20 C15 0.2(3)
C14 N4 C20 C19 -179.5(2)
C21 N4 C20 C19 0.1(3)
C14 N4 C20 C15 0.3(2)
C21 N4 C20 C15 179.88(18)
C16 C15 C20 C19 -0.8(3)
N3 C15 C20 C19 -179.94(18)
C16 C15 C20 N4 179.37(18)
N3 C15 C20 N4 0.2(2)
C14 N4 C21 C23 -116.1(2)
C20 N4 C21 C23 64.4(2)
C14 N4 C21 C22 117.7(2)
C20 N4 C21 C22 -61.9(3)
F3 C24 S1 O2 66.54(16)
F1 C24 S1 O2 -53.28(16)
F2 C24 S1 O2 -173.06(15)
F3 C24 S1 O1 -172.57(14)
F1 C24 S1 O1 67.60(16)
F2 C24 S1 O1 -52.18(17)
F3 C24 S1 O3 -53.04(16)
F1 C24 S1 O3 -172.87(14)
F2 C24 S1 O3 67.35(16)

loop_
_cod_related_entry_id
_cod_related_entry_database
_cod_related_entry_code
1 ChemSpider 30659879
